data_7251633
loop_
_publ_author_name
'Nakano, Takeo'
'Ichikawa, Shota'
'Inaba, Ryoto'
'Sumida, Akifumi'
'Hamasaki, Atom'
'Imoto, Hiroaki'
'Naka, Kensuke'

_publ_section_title
;
 Development of unsymmetrical boron complexes bearing (iso)quinolylphenol
 ligands and their halogenated derivatives; crystal polymorphism for
 white-light-emitting properties.
;
_journal_issue 7
_journal_name_full 'Physical chemistry chemical physics : PCCP'
_journal_page_first 4626
_journal_page_last 4635
_journal_paper_doi 10.1039/d5cp04402b
_journal_volume 28
_journal_year 2026
_chemical_formula_moiety 'C15 H10 B F2 N O'
_chemical_formula_sum 'C15 H10 B F2 N O'
_chemical_formula_weight 269.05
_space_group_crystal_system triclinic
_space_group_IT_number 2
_space_group_name_Hall '-P 1'
_space_group_name_H-M_alt 'P -1'
_atom_sites_solution_hydrogens geom
_atom_sites_solution_primary dual
_audit_creation_date 2025-05-20
_audit_creation_method
;
Olex2 1.5
(compiled 2024.02.16 svn.r378c4104 for OlexSys, GUI svn.r6928)
;
_audit_update_record
;
2025-10-27 deposited with the CCDC.	2026-01-23 downloaded from the CCDC.
;
_cell_angle_alpha 97.453(5)
_cell_angle_beta 95.821(3)
_cell_angle_gamma 92.451(4)
_cell_formula_units_Z 2
_cell_length_a 7.3067(2)
_cell_length_b 8.5961(6)
_cell_length_c 9.2256(5)
_cell_measurement_reflns_used 2041
_cell_measurement_temperature 100.00(10)
_cell_measurement_theta_max 74.6290
_cell_measurement_theta_min 4.8590
_cell_volume 570.67(5)
_computing_cell_refinement 'CrysAlisPro 1.171.42.90a (Rigaku OD, 2023)'
_computing_data_collection 'CrysAlisPro 1.171.42.90a (Rigaku OD, 2023)'
_computing_data_reduction 'CrysAlisPro 1.171.42.90a (Rigaku OD, 2023)'
_computing_molecular_graphics 'Olex2 1.5 (Dolomanov et al., 2009)'
_computing_publication_material 'Olex2 1.5 (Dolomanov et al., 2009)'
_computing_structure_refinement 'SHELXL 2018/3 (Sheldrick, 2015)'
_computing_structure_solution 'SHELXT 2018/2 (Sheldrick, 2018)'
_diffrn_ambient_environment N~2~
_diffrn_ambient_temperature 100.00(10)
_diffrn_detector 'Hybrid Pixel Array Detector'
_diffrn_detector_area_resol_mean 10.0000
_diffrn_detector_type HyPix
_diffrn_measured_fraction_theta_full 0.994
_diffrn_measured_fraction_theta_max 0.929
_diffrn_measurement_details
;
List of Runs (angles in degrees, time in seconds):

  # Type    Start    End  Width  t~exp~   \w     \q     \k     \f   Frames
#--------------------------------------------------------------------------
  1  \w    -56.00 -12.00   0.50    0.86    --  -47.79 112.00  78.00   88
  2  \w     33.00  73.00   0.50    0.86    --   47.79-112.00 -13.00   80
  3  \w   -128.00 -93.00   0.50    3.42    --  -91.75-112.00 -13.00   70
  4  \w    -82.00 -38.00   0.50    3.42    --  -91.75 112.00  78.00   88
  5  \w     70.00  96.00   0.50    3.42    --  106.90-112.00 -13.00   52
  6  \w    135.00 161.00   0.50    3.42    --  106.90 112.00  78.00   52
  7  \w    -54.00  25.00   0.50    0.86    --  -47.79  57.00  90.00  158
  8  \w    -22.00  28.00   0.50    0.86    --  -47.79  19.00   0.00  100
  9  \w    -61.00 -21.00   0.50    0.86    --  -47.79 125.00-150.00   80
 10  \w   -118.00 -26.00   0.50    0.86    --  -47.79 -77.00 -30.00  184
 11  \w   -108.00 -81.00   0.50    3.42    --  -91.75-125.00-120.00   54
 12  \w   -163.00 -69.00   0.50    3.42    --  -91.75 -77.00  60.00  188
 13  \w   -163.00-109.00   0.50    3.42    --  -91.75   0.00  60.00  108
 14  \w   -145.00-118.00   0.50    3.42    --  -91.75-125.00-120.00   54
 15  \w    -57.00 -19.00   0.50    3.42    --  -91.75  57.00-120.00   76
 16  \w    -53.00 -24.00   0.50    3.42    --  -91.75 125.00-150.00   58
 17  \w    -91.00 -26.00   0.50    3.42    --  -91.75   0.00  60.00  130
 18  \w    107.00 173.00   0.50    3.42    --  106.90  77.00-150.00  132
 19  \w     98.00 175.00   0.50    3.42    --  106.90 125.00  60.00  154
 20  \w     36.00  61.00   0.50    3.42    --  106.90 -57.00 -30.00   50
 21  \w     36.00  65.00   0.50    3.42    --  106.90 -57.00-120.00   58
 22  \w     39.00 103.00   0.50    3.42    --  106.90 -77.00 150.00  128
 23  \w     70.00 104.00   0.50    3.42    --  106.90-125.00-180.00   68
 24  \w     39.00  64.00   0.50    3.42    --  106.90-125.00-180.00   50
 25  \w     73.00 104.00   0.50    3.42    --  106.90 -99.00 150.00   62
 26  \w     70.00 102.00   0.50    3.42    --  106.90 -99.00-120.00   64
 27  \w     39.00  64.00   0.50    3.42    --  106.90 -57.00 -60.00   50
 28  \w     60.00 104.00   0.50    3.42    --  106.90-125.00  90.00   88
 29  \w     80.00 105.00   0.50    3.42    --  106.90 -99.00-180.00   50
 30  \w     55.00 105.00   0.50    3.42    --  106.90 -99.00   0.00  100
 31  \w     36.00  66.00   0.50    3.42    --  106.90 -57.00-150.00   60
;
_diffrn_measurement_device 'four-circle diffractometer'
_diffrn_measurement_device_type 'XtaLAB Synergy, Dualflex, HyPix'
_diffrn_measurement_method '\w scans'
_diffrn_orient_matrix_type 'CrysAlisPro convention (1999,Acta A55,543-557)'
_diffrn_orient_matrix_UB_11 0.0160047000
_diffrn_orient_matrix_UB_12 -0.1144311000
_diffrn_orient_matrix_UB_13 -0.1405965000
_diffrn_orient_matrix_UB_21 0.0096748000
_diffrn_orient_matrix_UB_22 0.1397178000
_diffrn_orient_matrix_UB_23 -0.0885234000
_diffrn_orient_matrix_UB_31 0.2114501000
_diffrn_orient_matrix_UB_32 0.0125712000
_diffrn_orient_matrix_UB_33 0.0330559000
_diffrn_radiation_monochromator mirror
_diffrn_radiation_probe x-ray
_diffrn_radiation_type 'Cu K\a'
_diffrn_radiation_wavelength 1.54184
_diffrn_reflns_av_R_equivalents 0.0415
_diffrn_reflns_av_unetI/netI 0.0460
_diffrn_reflns_Laue_measured_fraction_full 0.994
_diffrn_reflns_Laue_measured_fraction_max 0.929
_diffrn_reflns_limit_h_max 9
_diffrn_reflns_limit_h_min -8
_diffrn_reflns_limit_k_max 10
_diffrn_reflns_limit_k_min -10
_diffrn_reflns_limit_l_max 11
_diffrn_reflns_limit_l_min -11
_diffrn_reflns_number 5556
_diffrn_reflns_point_group_measured_fraction_full 0.994
_diffrn_reflns_point_group_measured_fraction_max 0.929
_diffrn_reflns_theta_full 67.684
_diffrn_reflns_theta_max 76.572
_diffrn_reflns_theta_min 4.863
_diffrn_source 'micro-focus sealed X-ray tube'
_diffrn_source_type 'PhotonJet (Cu) X-ray Source'
_exptl_absorpt_coefficient_mu 1.006
_exptl_absorpt_correction_T_max 1.00000
_exptl_absorpt_correction_T_min 0.81283
_exptl_absorpt_correction_type multi-scan
_exptl_absorpt_process_details
;
CrysAlisPro 1.171.42.90a (Rigaku Oxford Diffraction, 2023)
Empirical absorption correction using spherical harmonics,
implemented in SCALE3 ABSPACK scaling algorithm.
;
_exptl_crystal_colour colourless
_exptl_crystal_colour_primary colourless
_exptl_crystal_density_diffrn 1.566
_exptl_crystal_description block
_exptl_crystal_F_000 276
_exptl_crystal_size_max 0.108
_exptl_crystal_size_mid 0.037
_exptl_crystal_size_min 0.026
_refine_diff_density_max 0.572
_refine_diff_density_min -0.269
_refine_diff_density_rms 0.084
_refine_ls_extinction_method none
_refine_ls_goodness_of_fit_ref 1.098
_refine_ls_hydrogen_treatment constr
_refine_ls_matrix_type full
_refine_ls_number_parameters 181
_refine_ls_number_reflns 2227
_refine_ls_number_restraints 0
_refine_ls_restrained_S_all 1.098
_refine_ls_R_factor_all 0.0883
_refine_ls_R_factor_gt 0.0718
_refine_ls_shift/su_max 0.000
_refine_ls_shift/su_mean 0.000
_refine_ls_structure_factor_coef Fsqd
_refine_ls_weighting_details 'w=1/[\s^2^(Fo^2^)+(0.0851P)^2^+1.4784P] where P=(Fo^2^+2Fc^2^)/3'
_refine_ls_weighting_scheme calc
_refine_ls_wR_factor_gt 0.2058
_refine_ls_wR_factor_ref 0.2178
_reflns_Friedel_coverage 0.000
_reflns_number_gt 1767
_reflns_number_total 2227
_reflns_threshold_expression 'I > 2\s(I)'
_cod_data_source_file d5cp04402b2.cif
_cod_data_source_block 250520_1_2nd_autored
_cod_database_code 7251633
_shelx_shelxl_version_number 2018/3
_chemical_oxdiff_formula 'C15 H10 B1 N1 O1 F2'
_shelx_space_group_comment
;
The symmetry employed for this shelxl refinement is uniquely defined
by the following loop, which should always be used as a source of
symmetry information in preference to the above space-group names.
They are only intended as comments.
;
_shelx_estimated_absorpt_t_max 0.974
_shelx_estimated_absorpt_t_min 0.899
_olex2_refinement_description
;
1. Fixed Uiso
 At 1.2 times of:
  All C(H) groups
2.a Aromatic/amide H refined with riding coordinates:
 C12(H12), C18(H18), C8(H8), C7(H7), C17(H17), C13(H13), C6(H6), C16(H16),
 C15(H15), C9(H9)
;
_olex2_submission_special_instructions 'No special instructions were received'
_oxdiff_exptl_absorpt_empirical_details
;
Empirical correction (ABSPACK) includes:
- Absorption correction using spherical harmonics
- Frame scaling
;
_oxdiff_exptl_absorpt_empirical_full_max 1.391
_oxdiff_exptl_absorpt_empirical_full_min 0.799

loop_
_space_group_symop_operation_xyz
'x, y, z'
'-x, -y, -z'

loop_
_atom_site_label
_atom_site_type_symbol
_atom_site_fract_x
_atom_site_fract_y
_atom_site_fract_z
_atom_site_U_iso_or_equiv
_atom_site_adp_type
_atom_site_occupancy
_atom_site_site_symmetry_order
_atom_site_calc_flag
_atom_site_refinement_flags_posn
_atom_site_refinement_flags_adp
_atom_site_refinement_flags_occupancy
_atom_site_disorder_assembly
_atom_site_disorder_group
F20 F 0.5734(3) 0.7244(3) 0.2325(2) 0.0291(5) Uani 1 1 d . . . . .
F19 F 0.8856(3) 0.7720(2) 0.2524(2) 0.0294(5) Uani 1 1 d . . . . .
O4 O 0.7342(4) 0.8505(3) 0.4494(3) 0.0310(7) Uani 1 1 d . . . . .
N2 N 0.7611(4) 0.5616(4) 0.3742(3) 0.0235(7) Uani 1 1 d . . . . .
C11 C 0.7426(5) 0.5364(4) 0.5128(4) 0.0246(8) Uani 1 1 d . . . . .
C10 C 0.6927(4) 0.6669(4) 0.6189(4) 0.0249(8) Uani 1 1 d . . . . .
C12 C 0.7710(5) 0.3880(4) 0.5570(4) 0.0251(8) Uani 1 1 d . . . . .
H12 H 0.757328 0.371804 0.655345 0.030 Uiso 1 1 calc R U . . .
C14 C 0.8332(4) 0.2883(4) 0.3114(4) 0.0245(8) Uani 1 1 d . . . . .
C1 C 0.8010(4) 0.4383(4) 0.2701(4) 0.0249(8) Uani 1 1 d . . . . .
C18 C 0.8771(5) 0.1638(4) 0.2065(4) 0.0265(8) Uani 1 1 d . . . . .
H18 H 0.899506 0.063401 0.235012 0.032 Uiso 1 1 calc R U . . .
C8 C 0.6077(5) 0.7683(5) 0.8577(4) 0.0281(8) Uani 1 1 d . . . . .
H8 H 0.583053 0.751441 0.953725 0.034 Uiso 1 1 calc R U . . .
C5 C 0.6874(5) 0.8195(5) 0.5800(4) 0.0269(8) Uani 1 1 d . . . . .
C7 C 0.5999(5) 0.9182(5) 0.8165(4) 0.0261(8) Uani 1 1 d . . . . .
H7 H 0.566707 1.002833 0.883877 0.031 Uiso 1 1 calc R U . . .
C17 C 0.8870(5) 0.1889(4) 0.0639(4) 0.0270(8) Uani 1 1 d . . . . .
H17 H 0.919047 0.106967 -0.006787 0.032 Uiso 1 1 calc R U . . .
C13 C 0.8183(5) 0.2668(4) 0.4591(4) 0.0278(8) Uani 1 1 d . . . . .
H13 H 0.841248 0.167808 0.490482 0.033 Uiso 1 1 calc R U . . .
C6 C 0.6401(5) 0.9449(4) 0.6782(4) 0.0260(8) Uani 1 1 d . . . . .
H6 H 0.635455 1.047414 0.650438 0.031 Uiso 1 1 calc R U . . .
C16 C 0.8492(5) 0.3375(4) 0.0232(4) 0.0278(8) Uani 1 1 d . . . . .
H16 H 0.853439 0.353456 -0.076378 0.033 Uiso 1 1 calc R U . . .
C15 C 0.8066(5) 0.4595(4) 0.1221(4) 0.0268(8) Uani 1 1 d . . . . .
H15 H 0.780920 0.558124 0.090952 0.032 Uiso 1 1 calc R U . . .
C9 C 0.6510(5) 0.6452(5) 0.7598(4) 0.0280(8) Uani 1 1 d . . . . .
H9 H 0.652803 0.542863 0.788258 0.034 Uiso 1 1 calc R U . . .
B3 B 0.7377(6) 0.7324(5) 0.3233(5) 0.0255(9) Uani 1 1 d . . . . .

loop_
_atom_site_aniso_label
_atom_site_aniso_U_11
_atom_site_aniso_U_22
_atom_site_aniso_U_33
_atom_site_aniso_U_23
_atom_site_aniso_U_13
_atom_site_aniso_U_12
F20 0.0276(11) 0.0337(12) 0.0259(11) 0.0085(9) -0.0047(8) 0.0037(9)
F19 0.0309(11) 0.0269(11) 0.0322(12) 0.0094(9) 0.0075(9) -0.0038(8)
O4 0.0448(16) 0.0254(14) 0.0231(13) 0.0032(11) 0.0062(11) -0.0019(11)
N2 0.0203(14) 0.0271(16) 0.0223(15) 0.0055(12) -0.0023(11) -0.0037(11)
C11 0.0167(15) 0.033(2) 0.0239(18) 0.0094(15) -0.0035(13) -0.0061(13)
C10 0.0169(16) 0.0285(19) 0.0261(19) -0.0012(15) -0.0053(13) -0.0034(13)
C12 0.0245(17) 0.0283(19) 0.0225(18) 0.0083(15) -0.0014(13) -0.0047(14)
C14 0.0154(15) 0.034(2) 0.0223(18) 0.0026(15) -0.0031(13) -0.0056(13)
C1 0.0169(16) 0.0257(18) 0.0298(19) -0.0003(15) -0.0028(13) 0.0003(13)
C18 0.0195(16) 0.0286(19) 0.0307(19) 0.0056(15) -0.0014(14) -0.0030(14)
C8 0.0211(17) 0.038(2) 0.0242(18) 0.0045(16) -0.0017(14) -0.0020(15)
C5 0.0199(17) 0.040(2) 0.0188(17) 0.0037(15) -0.0007(13) -0.0070(15)
C7 0.0209(17) 0.033(2) 0.0229(18) -0.0005(15) 0.0013(13) -0.0044(14)
C17 0.0238(17) 0.0268(18) 0.0273(19) -0.0062(15) 0.0010(14) -0.0009(14)
C13 0.0226(17) 0.0281(19) 0.033(2) 0.0097(16) -0.0010(15) -0.0028(14)
C6 0.0246(17) 0.0277(19) 0.0244(18) 0.0001(15) 0.0029(14) -0.0032(14)
C16 0.0299(19) 0.0303(19) 0.0226(18) 0.0038(15) 0.0008(14) 0.0003(15)
C15 0.0274(18) 0.0270(19) 0.0256(19) 0.0029(15) 0.0020(14) 0.0000(14)
C9 0.0187(16) 0.036(2) 0.0287(19) 0.0066(16) -0.0042(14) -0.0025(14)
B3 0.026(2) 0.026(2) 0.027(2) 0.0080(17) 0.0061(16) -0.0001(15)

loop_
_atom_type_symbol
_atom_type_description
_atom_type_scat_dispersion_real
_atom_type_scat_dispersion_imag
_atom_type_scat_source
C C 0.0181 0.0091 'International Tables Vol C Tables 4.2.6.8 and 6.1.1.4'
H H 0.0000 0.0000 'International Tables Vol C Tables 4.2.6.8 and 6.1.1.4'
B B 0.0090 0.0039 'International Tables Vol C Tables 4.2.6.8 and 6.1.1.4'
F F 0.0727 0.0534 'International Tables Vol C Tables 4.2.6.8 and 6.1.1.4'
N N 0.0311 0.0180 'International Tables Vol C Tables 4.2.6.8 and 6.1.1.4'
O O 0.0492 0.0322 'International Tables Vol C Tables 4.2.6.8 and 6.1.1.4'

loop_
_exptl_crystal_face_index_h
_exptl_crystal_face_index_k
_exptl_crystal_face_index_l
_exptl_crystal_face_perp_dist
-1 0 0 0.0438
1 0 0 0.0588
0 -1 -2 0.0206
0 0 -1 0.0242
0 0 1 0.0072
0 2 -1 0.0227
0 -2 1 0.0035

loop_
_geom_angle_atom_site_label_1
_geom_angle_atom_site_label_2
_geom_angle_atom_site_label_3
_geom_angle
_geom_angle_site_symmetry_1
_geom_angle_site_symmetry_3
_geom_angle_publ_flag
C5 O4 B3 123.9(3) . . ?
C11 N2 C1 120.2(3) . . ?
C11 N2 B3 121.5(3) . . ?
C1 N2 B3 118.3(3) . . ?
N2 C11 C10 119.1(3) . . ?
N2 C11 C12 120.8(3) . . ?
C12 C11 C10 120.1(3) . . ?
C5 C10 C11 119.9(3) . . ?
C9 C10 C11 122.2(3) . . ?
C9 C10 C5 117.8(3) . . ?
C13 C12 C11 120.3(3) . . ?
C1 C14 C18 120.5(3) . . ?
C13 C14 C1 118.0(3) . . ?
C13 C14 C18 121.5(3) . . ?
N2 C1 C14 120.4(3) . . ?
N2 C1 C15 121.0(3) . . ?
C15 C1 C14 118.6(3) . . ?
C17 C18 C14 119.7(3) . . ?
C9 C8 C7 120.0(4) . . ?
O4 C5 C10 121.1(3) . . ?
O4 C5 C6 117.7(3) . . ?
C6 C5 C10 121.1(3) . . ?
C6 C7 C8 120.5(4) . . ?
C18 C17 C16 119.3(3) . . ?
C12 C13 C14 120.3(3) . . ?
C7 C6 C5 119.2(4) . . ?
C15 C16 C17 122.2(3) . . ?
C16 C15 C1 119.6(3) . . ?
C8 C9 C10 121.4(4) . . ?
F20 B3 O4 110.6(3) . . ?
F20 B3 N2 107.1(3) . . ?
F19 B3 F20 111.8(3) . . ?
F19 B3 O4 107.1(3) . . ?
F19 B3 N2 109.6(3) . . ?
O4 B3 N2 110.6(3) . . ?

loop_
_geom_bond_atom_site_label_1
_geom_bond_atom_site_label_2
_geom_bond_distance
_geom_bond_site_symmetry_2
_geom_bond_publ_flag
F20 B3 1.386(5) . ?
F19 B3 1.372(5) . ?
O4 C5 1.342(4) . ?
O4 B3 1.443(5) . ?
N2 C11 1.343(5) . ?
N2 C1 1.397(5) . ?
N2 B3 1.609(5) . ?
C11 C10 1.473(5) . ?
C11 C12 1.407(5) . ?
C10 C5 1.405(5) . ?
C10 C9 1.399(5) . ?
C12 C13 1.368(5) . ?
C14 C1 1.414(5) . ?
C14 C18 1.417(5) . ?
C14 C13 1.412(5) . ?
C1 C15 1.405(5) . ?
C18 C17 1.369(5) . ?
C8 C7 1.392(5) . ?
C8 C9 1.369(5) . ?
C5 C6 1.395(5) . ?
C7 C6 1.383(5) . ?
C17 C16 1.408(5) . ?
C16 C15 1.366(5) . ?

loop_
_exptl_oxdiff_crystal_face_indexfrac_h
_exptl_oxdiff_crystal_face_indexfrac_k
_exptl_oxdiff_crystal_face_indexfrac_l
_exptl_oxdiff_crystal_face_x
_exptl_oxdiff_crystal_face_y
_exptl_oxdiff_crystal_face_z
-1.0001 -0.0006 0.0008 -0.0160 -0.0098 -0.2114
1.0001 0.0006 -0.0008 0.0160 0.0098 0.2114
0.0017 -1.0008 -2.0021 0.3960 0.0374 -0.0784
0.0007 -0.0003 -1.0001 0.1406 0.0885 -0.0329
-0.0007 0.0003 1.0001 -0.1406 -0.0885 0.0329
0.0002 2.0003 -0.9960 -0.0889 0.3676 -0.0077
-0.0002 -2.0003 0.9960 0.0889 -0.3676 0.0077
